data_7030222
loop_
_publ_author_name
'Carmona, Daniel'
'Viguri, Fernando'
'Pilar Lamata, M.'
'Ferrer, Joaquina'
'Bardaj\'i, Elisa'
'Lahoz, Fernando J.'
'Garc\'ia-Ordu\~na, Pilar'
'Oro, Luis A.'

_publ_section_title
;
 Ruthenium amino carboxylate complexes as asymmetric hydrogen transfer
 catalysts.
;
_journal_issue 34
_journal_name_full 'Dalton transactions (Cambridge, England : 2003)'
_journal_page_first 10298
_journal_page_last 10308
_journal_paper_doi 10.1039/c2dt30976a
_journal_volume 41
_journal_year 2012
_chemical_absolute_configuration rmad
_chemical_formula_moiety 'C51 H78 N3 O6 Ru3,3(B F4),3(C3 H6 O)'
_chemical_formula_sum 'C60 H96 B3 F12 N3 O9 Ru3'
_chemical_formula_weight 1567.04
_chemical_name_systematic
;
?
;
_space_group_IT_number 173
_symmetry_cell_setting hexagonal
_symmetry_space_group_name_Hall 'P 6c'
_symmetry_space_group_name_H-M 'P 63'
_atom_sites_solution_hydrogens geom
_atom_sites_solution_primary direct
_atom_sites_solution_secondary difmap
_audit_creation_method SHELXL-97
_cell_angle_alpha 90.00
_cell_angle_beta 90.00
_cell_angle_gamma 120.00
_cell_formula_units_Z 2
_cell_length_a 19.161(3)
_cell_length_b 19.161(3)
_cell_length_c 10.4784(14)
_cell_measurement_reflns_used 5667
_cell_measurement_temperature 100(2)
_cell_measurement_theta_max 27.17
_cell_measurement_theta_min 2.29
_cell_volume 3331.7(9)
_computing_cell_refinement 'APEX2 v. 2008.4 (Bruker AXS, 2008)'
_computing_data_collection 'SMART v. 5.611 (Bruker AXS, 2000)'
_computing_data_reduction 'APEX2 v. 2008.4 (Bruker AXS, 2008)'
_computing_molecular_graphics ORTEP
_computing_publication_material ENCIFER
_computing_structure_refinement 'SHELXL-97 (Sheldrick, 1997)'
_computing_structure_solution 'SHELXS-97 (Sheldrick, 1990)'
_diffrn_ambient_temperature 100(2)
_diffrn_detector_area_resol_mean 8.26
_diffrn_measured_fraction_theta_full 0.998
_diffrn_measured_fraction_theta_max 0.964
_diffrn_measurement_device_type 'Bruker SMART APEX CCD system'
_diffrn_measurement_method '\w rotations with narrow frames'
_diffrn_radiation_monochromator graphite
_diffrn_radiation_source 'fine-focus sealed tube'
_diffrn_radiation_type MoK\a
_diffrn_radiation_wavelength 0.71073
_diffrn_reflns_av_R_equivalents 0.0524
_diffrn_reflns_av_sigmaI/netI 0.0534
_diffrn_reflns_limit_h_max 24
_diffrn_reflns_limit_h_min -22
_diffrn_reflns_limit_k_max 21
_diffrn_reflns_limit_k_min -25
_diffrn_reflns_limit_l_max 12
_diffrn_reflns_limit_l_min -13
_diffrn_reflns_number 21325
_diffrn_reflns_theta_full 27.50
_diffrn_reflns_theta_max 28.32
_diffrn_reflns_theta_min 2.13
_exptl_absorpt_coefficient_mu 0.760
_exptl_absorpt_correction_T_max 0.890
_exptl_absorpt_correction_T_min 0.667
_exptl_absorpt_correction_type multi-scan
_exptl_absorpt_process_details
;
SADABS: Area-Detector Absorption Correction. (1996) Bruker-AXS
within APEX2 package.
;
_exptl_crystal_colour orange
_exptl_crystal_density_diffrn 1.562
_exptl_crystal_density_method 'not measured'
_exptl_crystal_description prism
_exptl_crystal_F_000 1608
_exptl_crystal_size_max 0.352
_exptl_crystal_size_mid 0.137
_exptl_crystal_size_min 0.129
_refine_diff_density_max 2.134
_refine_diff_density_min -2.311
_refine_diff_density_rms 0.140
_refine_ls_abs_structure_details 'Flack H D (1983), Acta Cryst. A39, 876-881'
_refine_ls_abs_structure_Flack 0.06(10)
_refine_ls_extinction_method none
_refine_ls_goodness_of_fit_ref 1.197
_refine_ls_hydrogen_treatment constr
_refine_ls_matrix_type full
_refine_ls_number_parameters 257
_refine_ls_number_reflns 4929
_refine_ls_number_restraints 5
_refine_ls_restrained_S_all 1.199
_refine_ls_R_factor_all 0.1011
_refine_ls_R_factor_gt 0.0890
_refine_ls_shift/su_max 0.037
_refine_ls_shift/su_mean 0.001
_refine_ls_structure_factor_coef Fsqd
_refine_ls_weighting_details 'calc w=1/[\s^2^(Fo^2^)+(0.0373P)^2^+23.4217P] where P=(Fo^2^+2Fc^2^)/3'
_refine_ls_weighting_scheme calc
_refine_ls_wR_factor_gt 0.1784
_refine_ls_wR_factor_ref 0.1839
_reflns_number_gt 4289
_reflns_number_total 4929
_reflns_threshold_expression >2sigma(I)
_cod_data_source_file c2dt30976a.txt
_cod_data_source_block compnd_8b
_cod_depositor_comments
;
The following automatic conversions were performed:

'_symmetry_cell_setting' value 'Hexagonal' changed to 'hexagonal'
according to
/usr/data/users/saulius/automatic-downloads/retrospective/RSC/lib/dictionaries/cif_core.dic
dictionary named 'cif_core.dic' version 2.4.2 from 2011-04-26.

Automatic conversion script
Id: cif_fix_values 2281 2013-09-26 08:29:07Z andrius 
;
_cod_original_cell_volume 3331.6(8)
_cod_original_sg_symbol_H-M P63
_cod_database_code 7030222

loop_
_symmetry_equiv_pos_as_xyz
'x, y, z'
'x-y, x, z+1/2'
'y, -x+y, z+1/2'
'-y, x-y, z'
'-x+y, -x, z'
'-x, -y, z+1/2'

loop_
_atom_site_label
_atom_site_type_symbol
_atom_site_fract_x
_atom_site_fract_y
_atom_site_fract_z
_atom_site_U_iso_or_equiv
_atom_site_adp_type
_atom_site_occupancy
_atom_site_symmetry_multiplicity
_atom_site_calc_flag
_atom_site_refinement_flags
Ru Ru 0.18835(4) 0.70620(4) 0.99033(13) 0.03448(19) Uani 1 1 d .
O1 O 0.3164(3) 0.7591(3) 0.9977(9) 0.0369(13) Uani 1 1 d .
O2 O 0.1986(4) 0.6223(4) 0.8705(6) 0.0303(13) Uani 1 1 d .
N1 N 0.2256(5) 0.7711(5) 0.8134(7) 0.0299(16) Uani 1 1 d .
H1 H 0.1893 0.7385 0.7512 0.036 Uiso 1 1 calc R
C1 C 0.1789(6) 0.7473(7) 1.1782(9) 0.039(2) Uani 1 1 d .
C2 C 0.1371(6) 0.7722(7) 1.0948(10) 0.044(3) Uani 1 1 d .
C3 C 0.0792(6) 0.7129(7) 1.0084(11) 0.050(3) Uani 1 1 d .
C4 C 0.0577(6) 0.6316(6) 1.0141(9) 0.041(3) Uani 1 1 d .
C5 C 0.0960(5) 0.6074(7) 1.1071(9) 0.039(2) Uani 1 1 d .
C6 C 0.1563(6) 0.6640(6) 1.1882(9) 0.035(2) Uani 1 1 d .
C7 C 0.2435(7) 0.8105(7) 1.2625(10) 0.044(2) Uani 1 1 d .
H7A H 0.2202 0.8113 1.3454 0.066 Uiso 1 1 calc R
H7B H 0.2656 0.8635 1.2219 0.066 Uiso 1 1 calc R
H7C H 0.2867 0.7978 1.2750 0.066 Uiso 1 1 calc R
C8 C 0.1532(9) 0.8570(8) 1.0981(12) 0.061(3) Uani 1 1 d .
H8A H 0.1529 0.8730 1.1868 0.091 Uiso 1 1 calc R
H8B H 0.1113 0.8606 1.0498 0.091 Uiso 1 1 calc R
H8C H 0.2060 0.8929 1.0599 0.091 Uiso 1 1 calc R
C9 C 0.0347(8) 0.7386(10) 0.9110(11) 0.069(4) Uani 1 1 d .
H9A H 0.0309 0.7128 0.8285 0.103 Uiso 1 1 calc R
H9B H 0.0648 0.7973 0.9007 0.103 Uiso 1 1 calc R
H9C H -0.0196 0.7218 0.9426 0.103 Uiso 1 1 calc R
C10 C -0.0012(6) 0.5724(8) 0.9192(11) 0.060(3) Uani 1 1 d .
H10A H -0.0510 0.5748 0.9209 0.089 Uiso 1 1 calc R
H10B H -0.0131 0.5178 0.9415 0.089 Uiso 1 1 calc R
H10C H 0.0224 0.5860 0.8335 0.089 Uiso 1 1 calc R
C11 C 0.0727(5) 0.5205(6) 1.1102(10) 0.042(3) Uani 1 1 d .
H11A H 0.1084 0.5132 1.1688 0.063 Uiso 1 1 calc R
H11B H 0.0776 0.5031 1.0244 0.063 Uiso 1 1 calc R
H11C H 0.0168 0.4883 1.1396 0.063 Uiso 1 1 calc R
C12 C 0.1979(6) 0.6381(7) 1.2847(9) 0.039(2) Uani 1 1 d .
H12A H 0.1573 0.5954 1.3390 0.059 Uiso 1 1 calc R
H12B H 0.2341 0.6844 1.3377 0.059 Uiso 1 1 calc R
H12C H 0.2290 0.6178 1.2398 0.059 Uiso 1 1 calc R
C13 C 0.3514(5) 0.7801(5) 0.8939(8) 0.0278(18) Uani 1 1 d .
C14 C 0.3069(6) 0.7845(7) 0.7760(9) 0.040(2) Uani 1 1 d .
H14 H 0.3000 0.7418 0.7140 0.048 Uiso 1 1 calc R
C15 C 0.2329(9) 0.8516(7) 0.8024(12) 0.058(3) Uani 1 1 d .
H15A H 0.2562 0.8834 0.8812 0.070 Uiso 1 1 calc R
H15B H 0.1797 0.8467 0.7866 0.070 Uiso 1 1 calc R
C16 C 0.2885(8) 0.8908(7) 0.6902(11) 0.056(3) Uani 1 1 d .
H16A H 0.2598 0.8697 0.6083 0.067 Uiso 1 1 calc R
H16B H 0.3124 0.9500 0.6919 0.067 Uiso 1 1 calc R
C17 C 0.3513(8) 0.8676(8) 0.7094(12) 0.065(4) Uani 1 1 d .
H17A H 0.3956 0.9075 0.7638 0.078 Uiso 1 1 calc R
H17B H 0.3740 0.8637 0.6266 0.078 Uiso 1 1 calc R
B B 0.0756(9) 0.6830(12) 0.5315(14) 0.066(5) Uani 1 1 d .
F1 F 0.0503(5) 0.6446(6) 0.4234(7) 0.086(3) Uani 1 1 d .
F2 F 0.1189(6) 0.7688(5) 0.5121(14) 0.123(4) Uani 1 1 d .
F3 F 0.0109(5) 0.6729(5) 0.6088(7) 0.080(2) Uani 1 1 d .
F4 F 0.1239(6) 0.6687(6) 0.6026(11) 0.108(4) Uani 1 1 d .
O3 O -0.1001(14) 0.8388(15) 1.102(2) 0.208(9) Uiso 1 1 d D
C20 C -0.0829(14) 0.8521(16) 0.987(2) 0.167(9) Uiso 1 1 d D
C21 C -0.1441(13) 0.8305(17) 0.876(3) 0.153(10) Uiso 1 1 d D
C22 C 0.0044(13) 0.8906(14) 0.961(3) 0.148(9) Uiso 1 1 d D

loop_
_atom_site_aniso_label
_atom_site_aniso_U_11
_atom_site_aniso_U_22
_atom_site_aniso_U_33
_atom_site_aniso_U_23
_atom_site_aniso_U_13
_atom_site_aniso_U_12
Ru 0.0339(3) 0.0505(4) 0.0202(3) 0.0064(5) 0.0049(5) 0.0219(3)
O1 0.043(3) 0.048(3) 0.022(3) 0.007(4) 0.006(4) 0.024(3)
O2 0.032(3) 0.041(4) 0.023(3) 0.004(3) 0.003(2) 0.023(3)
N1 0.026(4) 0.034(4) 0.029(4) 0.005(3) 0.005(3) 0.014(4)
C1 0.033(5) 0.058(7) 0.029(5) 0.001(4) 0.007(4) 0.025(5)
C2 0.040(6) 0.059(7) 0.037(6) 0.000(5) 0.006(4) 0.027(5)
C3 0.052(6) 0.068(6) 0.024(7) 0.018(5) 0.013(5) 0.026(5)
C4 0.031(4) 0.059(6) 0.027(7) 0.009(4) 0.013(4) 0.018(4)
C5 0.023(5) 0.058(7) 0.029(5) 0.001(4) 0.011(4) 0.016(5)
C6 0.032(5) 0.049(6) 0.023(5) 0.004(4) 0.006(4) 0.021(4)
C7 0.049(6) 0.055(7) 0.029(5) -0.004(4) 0.003(4) 0.027(5)
C8 0.085(10) 0.074(9) 0.048(7) 0.000(6) 0.006(6) 0.058(8)
C9 0.063(8) 0.137(13) 0.031(6) 0.008(7) -0.002(5) 0.069(9)
C10 0.033(6) 0.095(10) 0.035(6) 0.005(6) 0.001(5) 0.020(6)
C11 0.020(4) 0.048(6) 0.031(5) 0.007(4) 0.004(4) -0.004(4)
C12 0.033(5) 0.051(6) 0.027(5) 0.002(4) 0.002(4) 0.015(5)
C13 0.030(5) 0.028(4) 0.027(4) 0.000(4) 0.004(4) 0.016(4)
C14 0.042(6) 0.053(6) 0.028(5) 0.009(4) 0.006(4) 0.027(5)
C15 0.086(10) 0.050(7) 0.041(7) 0.008(5) 0.004(6) 0.036(7)
C16 0.080(9) 0.046(6) 0.045(7) 0.017(5) 0.017(6) 0.033(7)
C17 0.063(8) 0.072(9) 0.045(7) 0.032(6) 0.003(6) 0.021(7)
B 0.036(7) 0.100(13) 0.046(8) 0.046(8) 0.022(6) 0.024(8)
F1 0.071(6) 0.137(9) 0.025(4) 0.001(4) -0.001(4) 0.035(6)
F2 0.127(8) 0.085(6) 0.114(11) 0.034(7) 0.038(8) 0.021(5)
F3 0.066(5) 0.109(7) 0.044(4) 0.002(4) 0.021(4) 0.028(5)
F4 0.095(7) 0.127(8) 0.110(8) -0.053(7) -0.062(6) 0.063(7)

loop_
_atom_type_symbol
_atom_type_description
_atom_type_scat_dispersion_real
_atom_type_scat_dispersion_imag
_atom_type_scat_source
C C 0.0033 0.0016 'International Tables Vol C Tables 4.2.6.8 and 6.1.1.4'
H H 0.0000 0.0000 'International Tables Vol C Tables 4.2.6.8 and 6.1.1.4'
N N 0.0061 0.0033 'International Tables Vol C Tables 4.2.6.8 and 6.1.1.4'
O O 0.0106 0.0060 'International Tables Vol C Tables 4.2.6.8 and 6.1.1.4'
B B 0.0013 0.0007 'International Tables Vol C Tables 4.2.6.8 and 6.1.1.4'
F F 0.0171 0.0103 'International Tables Vol C Tables 4.2.6.8 and 6.1.1.4'
Ru Ru -1.2594 0.8363 'International Tables Vol C Tables 4.2.6.8 and 6.1.1.4'

loop_
_geom_angle_atom_site_label_1
_geom_angle_atom_site_label_2
_geom_angle_atom_site_label_3
_geom_angle
_geom_angle_site_symmetry_1
_geom_angle_site_symmetry_3
O2 Ru O1 82.1(3) . .
O2 Ru N1 78.4(3) . .
O1 Ru N1 77.7(3) . .
O2 Ru C1 150.5(3) . .
O1 Ru C1 94.6(4) . .
N1 Ru C1 129.8(4) . .
O2 Ru C3 123.6(4) . .
O1 Ru C3 151.9(4) . .
N1 Ru C3 95.3(4) . .
C1 Ru C3 68.9(4) . .
O2 Ru C4 94.6(3) . .
O1 Ru C4 166.5(3) . .
N1 Ru C4 114.6(3) . .
C1 Ru C4 81.8(4) . .
C3 Ru C4 37.5(4) . .
O2 Ru C6 113.2(3) . .
O1 Ru C6 100.6(3) . .
N1 Ru C6 168.1(4) . .
C1 Ru C6 38.4(4) . .
C3 Ru C6 80.7(4) . .
C4 Ru C6 68.6(4) . .
O2 Ru C5 90.9(3) . .
O1 Ru C5 128.7(3) . .
N1 Ru C5 150.3(3) . .
C1 Ru C5 68.3(4) . .
C3 Ru C5 67.6(4) . .
C4 Ru C5 37.9(4) . .
C6 Ru C5 37.3(4) . .
O2 Ru C2 161.7(3) . .
O1 Ru C2 116.0(4) . .
N1 Ru C2 102.0(4) . .
C1 Ru C2 37.6(4) . .
C3 Ru C2 38.2(4) . .
C4 Ru C2 68.4(4) . .
C6 Ru C2 68.0(4) . .
C5 Ru C2 79.8(4) . .
C13 O1 Ru 115.5(7) . .
C13 O2 Ru 131.4(6) 4_665 .
C15 N1 C14 104.6(9) . .
C15 N1 Ru 120.1(6) . .
C14 N1 Ru 109.9(5) . .
C15 N1 H1 107.2 . .
C14 N1 H1 107.2 . .
Ru N1 H1 107.2 . .
C2 C1 C6 120.8(10) . .
C2 C1 C7 117.7(10) . .
C6 C1 C7 121.4(9) . .
C2 C1 Ru 74.1(6) . .
C6 C1 Ru 72.2(6) . .
C7 C1 Ru 129.8(7) . .
C1 C2 C3 117.6(10) . .
C1 C2 C8 120.4(10) . .
C3 C2 C8 122.0(10) . .
C1 C2 Ru 68.3(6) . .
C3 C2 Ru 68.3(6) . .
C8 C2 Ru 135.7(8) . .
C4 C3 C2 122.1(10) . .
C4 C3 C9 118.5(11) . .
C2 C3 C9 119.3(11) . .
C4 C3 Ru 72.1(6) . .
C2 C3 Ru 73.5(6) . .
C9 C3 Ru 131.1(8) . .
C3 C4 C5 118.5(10) . .
C3 C4 C10 120.2(10) . .
C5 C4 C10 121.2(10) . .
C3 C4 Ru 70.4(6) . .
C5 C4 Ru 71.6(5) . .
C10 C4 Ru 126.7(7) . .
C6 C5 C4 121.2(10) . .
C6 C5 C11 121.3(9) . .
C4 C5 C11 117.5(9) . .
C6 C5 Ru 71.0(5) . .
C4 C5 Ru 70.4(6) . .
C11 C5 Ru 129.3(6) . .
C5 C6 C1 119.3(9) . .
C5 C6 C12 120.9(10) . .
C1 C6 C12 119.8(9) . .
C5 C6 Ru 71.7(5) . .
C1 C6 Ru 69.4(5) . .
C12 C6 Ru 130.8(6) . .
C1 C7 H7A 109.5 . .
C1 C7 H7B 109.5 . .
H7A C7 H7B 109.5 . .
C1 C7 H7C 109.5 . .
H7A C7 H7C 109.5 . .
H7B C7 H7C 109.5 . .
C2 C8 H8A 109.5 . .
C2 C8 H8B 109.5 . .
H8A C8 H8B 109.5 . .
C2 C8 H8C 109.5 . .
H8A C8 H8C 109.5 . .
H8B C8 H8C 109.5 . .
C3 C9 H9A 109.5 . .
C3 C9 H9B 109.5 . .
H9A C9 H9B 109.5 . .
C3 C9 H9C 109.5 . .
H9A C9 H9C 109.5 . .
H9B C9 H9C 109.5 . .
C4 C10 H10A 109.5 . .
C4 C10 H10B 109.5 . .
H10A C10 H10B 109.5 . .
C4 C10 H10C 109.5 . .
H10A C10 H10C 109.5 . .
H10B C10 H10C 109.5 . .
C5 C11 H11A 109.5 . .
C5 C11 H11B 109.5 . .
H11A C11 H11B 109.5 . .
C5 C11 H11C 109.5 . .
H11A C11 H11C 109.5 . .
H11B C11 H11C 109.5 . .
C6 C12 H12A 109.5 . .
C6 C12 H12B 109.5 . .
H12A C12 H12B 109.5 . .
C6 C12 H12C 109.5 . .
H12A C12 H12C 109.5 . .
H12B C12 H12C 109.5 . .
O1 C13 O2 127.4(9) . 5_565
O1 C13 C14 120.3(8) . .
O2 C13 C14 112.3(8) 5_565 .
N1 C14 C13 109.9(7) . .
N1 C14 C17 106.5(9) . .
C13 C14 C17 112.8(9) . .
N1 C14 H14 109.2 . .
C13 C14 H14 109.2 . .
C17 C14 H14 109.2 . .
N1 C15 C16 104.7(10) . .
N1 C15 H15A 110.8 . .
C16 C15 H15A 110.8 . .
N1 C15 H15B 110.8 . .
C16 C15 H15B 110.8 . .
H15A C15 H15B 108.9 . .
C17 C16 C15 102.8(10) . .
C17 C16 H16A 111.2 . .
C15 C16 H16A 111.2 . .
C17 C16 H16B 111.2 . .
C15 C16 H16B 111.2 . .
H16A C16 H16B 109.1 . .
C16 C17 C14 104.9(10) . .
C16 C17 H17A 110.8 . .
C14 C17 H17A 110.8 . .
C16 C17 H17B 110.8 . .
C14 C17 H17B 110.8 . .
H17A C17 H17B 108.8 . .
F1 B F4 118.4(18) . .
F1 B F3 111.5(13) . .
F4 B F3 107.8(12) . .
F1 B F2 111.2(11) . .
F4 B F2 104.7(14) . .
F3 B F2 101.6(15) . .
O3 C20 C22 113(2) . .
O3 C20 C21 126(2) . .
C22 C20 C21 121.1(18) . .

loop_
_geom_bond_atom_site_label_1
_geom_bond_atom_site_label_2
_geom_bond_distance
_geom_bond_site_symmetry_2
Ru O2 2.124(6) .
Ru O1 2.137(6) .
Ru N1 2.146(7) .
Ru C1 2.161(10) .
Ru C3 2.168(11) .
Ru C4 2.190(9) .
Ru C6 2.198(9) .
Ru C5 2.206(10) .
Ru C2 2.236(11) .
O1 C13 1.234(12) .
O2 C13 1.258(10) 4_665
N1 C15 1.482(14) .
N1 C14 1.500(12) .
N1 H1 0.9300 .
C1 C2 1.419(15) .
C1 C6 1.433(15) .
C1 C7 1.511(14) .
C2 C3 1.443(16) .
C2 C8 1.495(16) .
C3 C4 1.400(15) .
C3 C9 1.558(16) .
C4 C5 1.429(14) .
C4 C10 1.506(15) .
C5 C6 1.408(14) .
C5 C11 1.492(15) .
C6 C12 1.516(13) .
C7 H7A 0.9800 .
C7 H7B 0.9800 .
C7 H7C 0.9800 .
C8 H8A 0.9800 .
C8 H8B 0.9800 .
C8 H8C 0.9800 .
C9 H9A 0.9800 .
C9 H9B 0.9800 .
C9 H9C 0.9800 .
C10 H10A 0.9800 .
C10 H10B 0.9800 .
C10 H10C 0.9800 .
C11 H11A 0.9800 .
C11 H11B 0.9800 .
C11 H11C 0.9800 .
C12 H12A 0.9800 .
C12 H12B 0.9800 .
C12 H12C 0.9800 .
C13 O2 1.258(10) 5_565
C13 C14 1.527(13) .
C14 C17 1.546(15) .
C14 H14 1.0000 .
C15 C16 1.510(16) .
C15 H15A 0.9900 .
C15 H15B 0.9900 .
C16 C17 1.489(18) .
C16 H16A 0.9900 .
C16 H16B 0.9900 .
C17 H17A 0.9900 .
C17 H17B 0.9900 .
B F1 1.304(19) .
B F4 1.318(17) .
B F3 1.412(16) .
B F2 1.438(19) .
O3 C20 1.252(18) .
C20 C22 1.476(17) .
C20 C21 1.551(17) .

loop_
_geom_torsion_atom_site_label_1
_geom_torsion_atom_site_label_2
_geom_torsion_atom_site_label_3
_geom_torsion_atom_site_label_4
_geom_torsion
_geom_torsion_site_symmetry_1
_geom_torsion_site_symmetry_4
O2 Ru O1 C13 59.4(6) . .
N1 Ru O1 C13 -20.3(6) . .
C1 Ru O1 C13 -150.1(6) . .
C3 Ru O1 C13 -98.2(10) . .
C4 Ru O1 C13 136.0(14) . .
C6 Ru O1 C13 171.6(6) . .
C5 Ru O1 C13 144.2(6) . .
C2 Ru O1 C13 -117.8(7) . .
O1 Ru O2 C13 67.1(8) . 4_665
N1 Ru O2 C13 146.0(8) . 4_665
C1 Ru O2 C13 -18.2(11) . 4_665
C3 Ru O2 C13 -125.4(8) . 4_665
C4 Ru O2 C13 -99.8(8) . 4_665
C6 Ru O2 C13 -31.1(8) . 4_665
C5 Ru O2 C13 -61.9(8) . 4_665
C2 Ru O2 C13 -120.9(12) . 4_665
O2 Ru N1 C15 177.1(9) . .
O1 Ru N1 C15 -98.6(9) . .
C1 Ru N1 C15 -13.0(11) . .
C3 Ru N1 C15 53.8(9) . .
C4 Ru N1 C15 87.3(9) . .
C6 Ru N1 C15 -16(2) . .
C5 Ru N1 C15 106.1(10) . .
C2 Ru N1 C15 15.7(9) . .
O2 Ru N1 C14 -61.6(6) . .
O1 Ru N1 C14 22.7(6) . .
C1 Ru N1 C14 108.3(7) . .
C3 Ru N1 C14 175.1(7) . .
C4 Ru N1 C14 -151.4(7) . .
C6 Ru N1 C14 105.4(16) . .
C5 Ru N1 C14 -132.6(8) . .
C2 Ru N1 C14 137.0(7) . .
O2 Ru C1 C2 -149.9(6) . .
O1 Ru C1 C2 128.1(6) . .
N1 Ru C1 C2 50.3(8) . .
C3 Ru C1 C2 -28.5(6) . .
C4 Ru C1 C2 -65.0(6) . .
C6 Ru C1 C2 -130.6(9) . .
C5 Ru C1 C2 -101.9(7) . .
O2 Ru C1 C6 -19.3(10) . .
O1 Ru C1 C6 -101.3(5) . .
N1 Ru C1 C6 -179.0(5) . .
C3 Ru C1 C6 102.1(6) . .
C4 Ru C1 C6 65.6(6) . .
C5 Ru C1 C6 28.8(5) . .
C2 Ru C1 C6 130.6(9) . .
O2 Ru C1 C7 97.1(11) . .
O1 Ru C1 C7 15.1(10) . .
N1 Ru C1 C7 -62.6(11) . .
C3 Ru C1 C7 -141.5(11) . .
C4 Ru C1 C7 -178.0(11) . .
C6 Ru C1 C7 116.4(12) . .
C5 Ru C1 C7 145.2(11) . .
C2 Ru C1 C7 -113.0(13) . .
C6 C1 C2 C3 -8.3(14) . .
C7 C1 C2 C3 176.0(9) . .
Ru C1 C2 C3 49.0(8) . .
C6 C1 C2 C8 171.4(10) . .
C7 C1 C2 C8 -4.2(15) . .
Ru C1 C2 C8 -131.3(10) . .
C6 C1 C2 Ru -57.3(8) . .
C7 C1 C2 Ru 127.0(9) . .
O2 Ru C2 C1 128.0(10) . .
O1 Ru C2 C1 -60.8(7) . .
N1 Ru C2 C1 -142.8(6) . .
C3 Ru C2 C1 134.0(9) . .
C4 Ru C2 C1 105.2(7) . .
C6 Ru C2 C1 30.5(6) . .
C5 Ru C2 C1 67.5(6) . .
O2 Ru C2 C3 -5.9(14) . .
O1 Ru C2 C3 165.2(6) . .
N1 Ru C2 C3 83.2(6) . .
C1 Ru C2 C3 -134.0(9) . .
C4 Ru C2 C3 -28.7(6) . .
C6 Ru C2 C3 -103.4(7) . .
C5 Ru C2 C3 -66.5(6) . .
O2 Ru C2 C8 -120.0(13) . .
O1 Ru C2 C8 51.1(13) . .
N1 Ru C2 C8 -30.9(12) . .
C1 Ru C2 C8 111.9(14) . .
C3 Ru C2 C8 -114.1(14) . .
C4 Ru C2 C8 -142.8(13) . .
C6 Ru C2 C8 142.5(13) . .
C5 Ru C2 C8 179.4(12) . .
C1 C2 C3 C4 6.6(15) . .
C8 C2 C3 C4 -173.1(10) . .
Ru C2 C3 C4 55.6(9) . .
C1 C2 C3 C9 -177.3(9) . .
C8 C2 C3 C9 2.9(16) . .
Ru C2 C3 C9 -128.3(10) . .
C1 C2 C3 Ru -49.0(8) . .
C8 C2 C3 Ru 131.3(10) . .
O2 Ru C3 C4 45.0(7) . .
O1 Ru C3 C4 -161.8(7) . .
N1 Ru C3 C4 124.6(6) . .
C1 Ru C3 C4 -104.6(7) . .
C6 Ru C3 C4 -66.7(6) . .
C5 Ru C3 C4 -30.3(6) . .
C2 Ru C3 C4 -132.7(9) . .
O2 Ru C3 C2 177.8(5) . .
O1 Ru C3 C2 -29.1(12) . .
N1 Ru C3 C2 -102.7(6) . .
C1 Ru C3 C2 28.1(6) . .
C4 Ru C3 C2 132.7(9) . .
C6 Ru C3 C2 66.0(6) . .
C5 Ru C3 C2 102.4(7) . .
O2 Ru C3 C9 -67.5(13) . .
O1 Ru C3 C9 85.6(15) . .
N1 Ru C3 C9 12.1(13) . .
C1 Ru C3 C9 142.9(13) . .
C4 Ru C3 C9 -112.5(15) . .
C6 Ru C3 C9 -179.2(13) . .
C5 Ru C3 C9 -142.8(14) . .
C2 Ru C3 C9 114.8(14) . .
C2 C3 C4 C5 -1.3(15) . .
C9 C3 C4 C5 -177.3(9) . .
Ru C3 C4 C5 55.0(8) . .
C2 C3 C4 C10 -178.1(10) . .
C9 C3 C4 C10 5.9(15) . .
Ru C3 C4 C10 -121.8(9) . .
C2 C3 C4 Ru -56.2(9) . .
C9 C3 C4 Ru 127.7(10) . .
O2 Ru C4 C3 -143.7(6) . .
O1 Ru C4 C3 141.1(14) . .
N1 Ru C4 C3 -64.4(7) . .
C1 Ru C4 C3 65.8(7) . .
C6 Ru C4 C3 103.2(7) . .
C5 Ru C4 C3 130.7(9) . .
C2 Ru C4 C3 29.3(7) . .
O2 Ru C4 C5 85.6(6) . .
O1 Ru C4 C5 10.4(18) . .
N1 Ru C4 C5 164.9(5) . .
C1 Ru C4 C5 -64.9(6) . .
C3 Ru C4 C5 -130.7(9) . .
C6 Ru C4 C5 -27.5(6) . .
C2 Ru C4 C5 -101.4(7) . .
O2 Ru C4 C10 -30.2(10) . .
O1 Ru C4 C10 -105.3(16) . .
N1 Ru C4 C10 49.2(11) . .
C1 Ru C4 C10 179.3(11) . .
C3 Ru C4 C10 113.6(12) . .
C6 Ru C4 C10 -143.3(11) . .
C5 Ru C4 C10 -115.7(12) . .
C2 Ru C4 C10 142.8(11) . .
C3 C4 C5 C6 -2.6(13) . .
C10 C4 C5 C6 174.2(9) . .
Ru C4 C5 C6 51.8(8) . .
C3 C4 C5 C11 -179.3(9) . .
C10 C4 C5 C11 -2.6(13) . .
Ru C4 C5 C11 -124.9(8) . .
C3 C4 C5 Ru -54.4(8) . .
C10 C4 C5 Ru 122.4(9) . .
O2 Ru C5 C6 128.9(6) . .
O1 Ru C5 C6 48.4(7) . .
N1 Ru C5 C6 -163.3(6) . .
C1 Ru C5 C6 -29.5(6) . .
C3 Ru C5 C6 -104.8(7) . .
C4 Ru C5 C6 -134.7(9) . .
C2 Ru C5 C6 -66.9(6) . .
O2 Ru C5 C4 -96.3(6) . .
O1 Ru C5 C4 -176.9(5) . .
N1 Ru C5 C4 -28.6(10) . .
C1 Ru C5 C4 105.2(7) . .
C3 Ru C5 C4 29.9(6) . .
C6 Ru C5 C4 134.7(9) . .
C2 Ru C5 C4 67.8(6) . .
O2 Ru C5 C11 13.6(9) . .
O1 Ru C5 C11 -67.0(10) . .
N1 Ru C5 C11 81.4(11) . .
C1 Ru C5 C11 -144.9(10) . .
C3 Ru C5 C11 139.9(10) . .
C4 Ru C5 C11 109.9(11) . .
C6 Ru C5 C11 -115.3(11) . .
C2 Ru C5 C11 177.7(10) . .
C4 C5 C6 C1 0.9(13) . .
C11 C5 C6 C1 177.5(8) . .
Ru C5 C6 C1 52.4(8) . .
C4 C5 C6 C12 -178.7(8) . .
C11 C5 C6 C12 -2.1(13) . .
Ru C5 C6 C12 -127.2(8) . .
C4 C5 C6 Ru -51.5(8) . .
C11 C5 C6 Ru 125.1(8) . .
C2 C1 C6 C5 4.7(14) . .
C7 C1 C6 C5 -179.8(9) . .
Ru C1 C6 C5 -53.4(8) . .
C2 C1 C6 C12 -175.7(9) . .
C7 C1 C6 C12 -0.2(14) . .
Ru C1 C6 C12 126.2(8) . .
C2 C1 C6 Ru 58.2(8) . .
C7 C1 C6 Ru -126.3(9) . .
O2 Ru C6 C5 -57.8(6) . .
O1 Ru C6 C5 -143.6(6) . .
N1 Ru C6 C5 136.0(15) . .
C1 Ru C6 C5 132.4(9) . .
C3 Ru C6 C5 64.9(6) . .
C4 Ru C6 C5 28.0(6) . .
C2 Ru C6 C5 102.5(7) . .
O2 Ru C6 C1 169.8(5) . .
O1 Ru C6 C1 84.0(6) . .
N1 Ru C6 C1 3.6(18) . .
C3 Ru C6 C1 -67.5(6) . .
C4 Ru C6 C1 -104.4(6) . .
C5 Ru C6 C1 -132.4(9) . .
C2 Ru C6 C1 -30.0(6) . .
O2 Ru C6 C12 57.6(10) . .
O1 Ru C6 C12 -28.2(10) . .
N1 Ru C6 C12 -108.6(17) . .
C1 Ru C6 C12 -112.2(11) . .
C3 Ru C6 C12 -179.7(10) . .
C4 Ru C6 C12 143.4(11) . .
C5 Ru C6 C12 115.4(12) . .
C2 Ru C6 C12 -142.2(10) . .
Ru O1 C13 O2 -168.8(7) . 5_565
Ru O1 C13 C14 13.0(10) . .
C15 N1 C14 C13 107.2(9) . .
Ru N1 C14 C13 -23.0(9) . .
C15 N1 C14 C17 -15.2(11) . .
Ru N1 C14 C17 -145.4(7) . .
O1 C13 C14 N1 7.3(12) . .
O2 C13 C14 N1 -171.2(8) 5_565 .
O1 C13 C14 C17 125.9(10) . .
O2 C13 C14 C17 -52.5(12) 5_565 .
C14 N1 C15 C16 35.0(12) . .
Ru N1 C15 C16 158.8(8) . .
N1 C15 C16 C17 -41.5(13) . .
C15 C16 C17 C14 31.0(13) . .
N1 C14 C17 C16 -10.2(12) . .
C13 C14 C17 C16 -130.8(10) . .
